data_4132324
loop_
_publ_author_name
'Iwasawa, Nobuharu'
'Watanabe, Shoya'
'Ario, Akane'
'Sogo, Hideyuki'

_publ_section_title
;
 Re(I)-Catalyzed Hydropropargylation of Silyl Enol Ethers Utilizing
 Dynamic Interconversion of Vinylidene-Alkenylmetal Intermediates via
 1,5-Hydride Transfer.
;
_journal_issue 25
_journal_name_full 'Journal of the American Chemical Society'
_journal_page_first 7769
_journal_page_last 7772
_journal_paper_doi 10.1021/jacs.8b02903
_journal_volume 140
_journal_year 2018
_chemical_formula_sum 'C23 H40 O3 Si'
_chemical_formula_weight 392.64
_space_group_crystal_system orthorhombic
_space_group_IT_number 19
_space_group_name_Hall 'P 2ac 2ab'
_space_group_name_H-M_alt 'P 21 21 21'
_atom_sites_solution_hydrogens geom
_audit_creation_method SHELXL-2016/6
_cell_angle_alpha 90
_cell_angle_beta 90
_cell_angle_gamma 90
_cell_formula_units_Z 4
_cell_length_a 9.1557(14)
_cell_length_b 11.8598(19)
_cell_length_c 21.294(3)
_cell_measurement_reflns_used 6484
_cell_measurement_temperature 123
_cell_measurement_theta_max 27.5
_cell_measurement_theta_min 3.3
_cell_volume 2312.2(6)
_computing_cell_refinement 'CrystalClear-SM Expert 2.0 r16 (Rigaku, 2014)'
_computing_data_collection 'CrystalClear-SM Expert 2.0 r16 (Rigaku, 2014)'
_computing_data_reduction 'CrystalClear-SM Expert 2.0 r16 (Rigaku, 2014)'
_computing_molecular_graphics ORTEP-III
_computing_structure_refinement 'SHELXL-97 (Sheldrick, 1997)'
_computing_structure_solution 'SHELXS-97 (Sheldrick, 1990)'
_diffrn_ambient_temperature 123(2)
_diffrn_detector_area_resol_mean 28.5714
_diffrn_measured_fraction_theta_full 0.997
_diffrn_measured_fraction_theta_max 0.997
_diffrn_measurement_device_type 'Rigaku Saturn724+ (4x4 bin mode)'
_diffrn_measurement_method 'profile data from \w-scans'
_diffrn_radiation_type MoK\a
_diffrn_radiation_wavelength 0.71075
_diffrn_reflns_av_R_equivalents 0.0502
_diffrn_reflns_av_unetI/netI 0.0440
_diffrn_reflns_Laue_measured_fraction_full 0.997
_diffrn_reflns_Laue_measured_fraction_max 0.997
_diffrn_reflns_limit_h_max 11
_diffrn_reflns_limit_h_min -11
_diffrn_reflns_limit_k_max 15
_diffrn_reflns_limit_k_min -15
_diffrn_reflns_limit_l_max 27
_diffrn_reflns_limit_l_min -27
_diffrn_reflns_number 28694
_diffrn_reflns_point_group_measured_fraction_full 0.998
_diffrn_reflns_point_group_measured_fraction_max 0.998
_diffrn_reflns_theta_full 25.242
_diffrn_reflns_theta_max 27.481
_diffrn_reflns_theta_min 3.345
_exptl_absorpt_coefficient_mu 0.121
_exptl_absorpt_correction_T_max 1.000
_exptl_absorpt_correction_T_min 0.945
_exptl_absorpt_correction_type multi-scan
_exptl_absorpt_process_details 'Jacobsen, R. (1998) Private communication'
_exptl_crystal_colour Colorless
_exptl_crystal_density_diffrn 1.128
_exptl_crystal_description Prism
_exptl_crystal_F_000 864
_exptl_crystal_size_max 0.250
_exptl_crystal_size_mid 0.170
_exptl_crystal_size_min 0.070
_refine_diff_density_max 0.510
_refine_diff_density_min -0.331
_refine_diff_density_rms 0.051
_refine_ls_abs_structure_details
;
 Flack x determined using 1688 quotients [(I+)-(I-)]/[(I+)+(I-)]
 (Parsons, Flack and Wagner, Acta Cryst. B69 (2013) 249-259).
;
_refine_ls_abs_structure_Flack 0.01(5)
_refine_ls_extinction_method none
_refine_ls_goodness_of_fit_ref 1.077
_refine_ls_hydrogen_treatment constr
_refine_ls_matrix_type full
_refine_ls_number_parameters 244
_refine_ls_number_reflns 5298
_refine_ls_number_restraints 0
_refine_ls_restrained_S_all 1.077
_refine_ls_R_factor_all 0.0612
_refine_ls_R_factor_gt 0.0526
_refine_ls_shift/su_max 0.001
_refine_ls_shift/su_mean 0.000
_refine_ls_structure_factor_coef Fsqd
_refine_ls_weighting_details 'w=1/[\s^2^(Fo^2^)+(0.1000P)^2^] where P=(Fo^2^+2Fc^2^)/3'
_refine_ls_weighting_scheme calc
_refine_ls_wR_factor_gt 0.1453
_refine_ls_wR_factor_ref 0.1591
_reflns_Friedel_coverage 0.766
_reflns_Friedel_fraction_full 0.999
_reflns_Friedel_fraction_max 0.999
_reflns_number_gt 4620
_reflns_number_total 5298
_reflns_threshold_expression 'I > 2\s(I)'
_cod_data_source_file ja8b02903_si_005.cif
_cod_data_source_block ydkr
_cod_depositor_comments
;
The following automatic conversions were performed:

data item '_exptl_absorpt_correction_type' value 'Multi-scan' was
changed to 'multi-scan' in accordance with the
/home/saulius/struct/COD-crude-data/automatic-downloads/DataCite-retrospective/ACS/depositions/lib/dictionaries/cif_core.dic
dictionary named 'cif_core.dic' version 2.4.2 last updated on
2011-04-26.

Automatic conversion script
Id: cif_fix_values 6909 2019-04-08 15:41:33Z antanas 
;
_cod_database_code 4132324
_shelx_shelxl_version_number 2016/6
_shelx_space_group_comment
;
The symmetry employed for this shelxl refinement is uniquely defined
by the following loop, which should always be used as a source of
symmetry information in preference to the above space-group names.
They are only intended as comments.
;
_shelx_estimated_absorpt_t_min 0.970
_shelx_estimated_absorpt_t_max 0.992

loop_
_space_group_symop_operation_xyz
'x, y, z'
'-x+1/2, -y, z+1/2'
'x+1/2, -y+1/2, -z'
'-x, y+1/2, -z+1/2'

loop_
_atom_site_label
_atom_site_type_symbol
_atom_site_fract_x
_atom_site_fract_y
_atom_site_fract_z
_atom_site_U_iso_or_equiv
_atom_site_adp_type
_atom_site_occupancy
_atom_site_site_symmetry_order
_atom_site_calc_flag
_atom_site_refinement_flags_posn
_atom_site_refinement_flags_adp
C1 C 0.2410(4) 0.7630(3) 0.75014(17) 0.0393(8) Uani 1 1 d . .
H1 H 0.310959 0.812991 0.767758 0.047 Uiso 1 1 calc R U
C2 C 0.1539(4) 0.7007(3) 0.72819(16) 0.0339(7) Uani 1 1 d . .
C3 C 0.0485(3) 0.6207(2) 0.70057(15) 0.0330(7) Uani 1 1 d . .
H35 H -0.046957 0.660848 0.695751 0.040 Uiso 1 1 calc R U
C4 C 0.0239(4) 0.5186(3) 0.74501(15) 0.0363(7) Uani 1 1 d . .
H2 H 0.014224 0.546279 0.788674 0.044 Uiso 1 1 calc R U
H3 H -0.068805 0.480847 0.733520 0.044 Uiso 1 1 calc R U
C5 C 0.1477(4) 0.4328(3) 0.74211(14) 0.0316(7) Uani 1 1 d . .
H4 H 0.116463 0.363473 0.764240 0.038 Uiso 1 1 calc R U
H5 H 0.233017 0.463714 0.764927 0.038 Uiso 1 1 calc R U
C6 C 0.1963(3) 0.4006(2) 0.67471(13) 0.0261(6) Uani 1 1 d . .
C7 C 0.0803(3) 0.3364(2) 0.63651(14) 0.0298(6) Uani 1 1 d . .
H6 H 0.046893 0.270877 0.661501 0.036 Uiso 1 1 calc R U
H7 H 0.126822 0.306758 0.597910 0.036 Uiso 1 1 calc R U
C8 C -0.0544(4) 0.4066(3) 0.61748(15) 0.0340(7) Uani 1 1 d . .
H8 H -0.108242 0.366302 0.583968 0.041 Uiso 1 1 calc R U
H9 H -0.120327 0.413764 0.654123 0.041 Uiso 1 1 calc R U
C9 C -0.0135(3) 0.5245(3) 0.59404(15) 0.0326(7) Uani 1 1 d . .
H10 H 0.024347 0.518179 0.550622 0.039 Uiso 1 1 calc R U
H11 H -0.102856 0.571401 0.592596 0.039 Uiso 1 1 calc R U
C10 C 0.1005(3) 0.5845(3) 0.63429(14) 0.0306(7) Uani 1 1 d . .
H36 H 0.130025 0.654445 0.611364 0.037 Uiso 1 1 calc R U
C11 C 0.2366(3) 0.5110(2) 0.64079(13) 0.0271(6) Uani 1 1 d . .
H37 H 0.312136 0.552260 0.665727 0.033 Uiso 1 1 calc R U
C12 C 0.3347(3) 0.3318(3) 0.68239(14) 0.0295(6) Uani 1 1 d . .
O1 O 0.4522(3) 0.37158(19) 0.69512(12) 0.0433(6) Uani 1 1 d . .
O2 O 0.3118(2) 0.22075(17) 0.67611(10) 0.0331(5) Uani 1 1 d . .
C13 C 0.4388(4) 0.1484(3) 0.68439(15) 0.0358(7) Uani 1 1 d . .
H12 H 0.487386 0.165078 0.724873 0.043 Uiso 1 1 calc R U
H13 H 0.509835 0.160949 0.650045 0.043 Uiso 1 1 calc R U
C14 C 0.3855(4) 0.0291(3) 0.6835(2) 0.0507(9) Uani 1 1 d . .
H14 H 0.468342 -0.022271 0.688951 0.076 Uiso 1 1 calc R U
H15 H 0.315387 0.017763 0.717689 0.076 Uiso 1 1 calc R U
H16 H 0.337738 0.013652 0.643187 0.076 Uiso 1 1 calc R U
O3 O 0.2942(2) 0.48358(17) 0.58069(9) 0.0315(5) Uani 1 1 d . .
Si1 Si 0.42801(9) 0.53541(7) 0.53767(4) 0.0281(2) Uani 1 1 d . .
C15 C 0.5228(4) 0.6621(3) 0.57245(17) 0.0468(9) Uani 1 1 d . .
H38 H 0.605039 0.679475 0.543123 0.056 Uiso 1 1 calc R U
C16 C 0.5946(5) 0.6420(5) 0.63673(19) 0.0698(15) Uani 1 1 d . .
H17 H 0.654097 0.573422 0.635028 0.105 Uiso 1 1 calc R U
H18 H 0.656785 0.706519 0.647344 0.105 Uiso 1 1 calc R U
H19 H 0.518637 0.633378 0.668804 0.105 Uiso 1 1 calc R U
C18 C 0.3369(4) 0.5796(3) 0.46194(15) 0.0378(7) Uani 1 1 d . .
H39 H 0.256036 0.631697 0.474415 0.045 Uiso 1 1 calc R U
C17 C 0.4288(5) 0.7695(3) 0.5742(2) 0.0684(14) Uani 1 1 d . .
H20 H 0.383635 0.781385 0.533017 0.103 Uiso 1 1 calc R U
H21 H 0.352381 0.761221 0.606102 0.103 Uiso 1 1 calc R U
H22 H 0.490529 0.834362 0.584643 0.103 Uiso 1 1 calc R U
C19 C 0.4336(5) 0.6471(3) 0.41686(18) 0.0537(10) Uani 1 1 d . .
H23 H 0.479917 0.709301 0.439666 0.081 Uiso 1 1 calc R U
H24 H 0.509069 0.597642 0.399372 0.081 Uiso 1 1 calc R U
H25 H 0.373585 0.677477 0.382712 0.081 Uiso 1 1 calc R U
C20 C 0.2637(5) 0.4822(3) 0.42721(16) 0.0517(10) Uani 1 1 d . .
H26 H 0.202169 0.439711 0.456497 0.078 Uiso 1 1 calc R U
H27 H 0.203212 0.512145 0.393090 0.078 Uiso 1 1 calc R U
H28 H 0.338696 0.432309 0.409750 0.078 Uiso 1 1 calc R U
C21 C 0.5659(4) 0.4194(3) 0.52938(15) 0.0392(8) Uani 1 1 d . .
H40 H 0.621471 0.417355 0.569795 0.047 Uiso 1 1 calc R U
C22 C 0.6791(4) 0.4407(4) 0.47760(16) 0.0493(9) Uani 1 1 d . .
H29 H 0.721920 0.515751 0.483129 0.074 Uiso 1 1 calc R U
H30 H 0.756249 0.383550 0.480149 0.074 Uiso 1 1 calc R U
H31 H 0.631515 0.436287 0.436455 0.074 Uiso 1 1 calc R U
C23 C 0.4977(5) 0.3025(3) 0.52160(19) 0.0538(11) Uani 1 1 d . .
H32 H 0.425699 0.289984 0.554933 0.081 Uiso 1 1 calc R U
H33 H 0.449504 0.297637 0.480601 0.081 Uiso 1 1 calc R U
H34 H 0.574238 0.244900 0.524295 0.081 Uiso 1 1 calc R U

loop_
_atom_site_aniso_label
_atom_site_aniso_U_11
_atom_site_aniso_U_22
_atom_site_aniso_U_33
_atom_site_aniso_U_23
_atom_site_aniso_U_13
_atom_site_aniso_U_12
C1 0.0359(18) 0.0309(17) 0.051(2) -0.0071(14) 0.0014(15) 0.0017(14)
C2 0.0306(16) 0.0300(16) 0.0412(17) -0.0037(13) 0.0046(14) 0.0042(13)
C3 0.0293(16) 0.0275(14) 0.0422(16) -0.0062(13) 0.0053(14) 0.0014(12)
C4 0.0366(17) 0.0341(17) 0.0383(16) -0.0035(13) 0.0112(13) -0.0014(14)
C5 0.0384(17) 0.0293(15) 0.0272(14) 0.0006(12) 0.0045(13) -0.0021(13)
C6 0.0275(15) 0.0240(14) 0.0268(13) 0.0035(11) 0.0031(12) -0.0002(11)
C7 0.0300(15) 0.0259(14) 0.0334(14) 0.0007(12) 0.0015(13) 0.0023(13)
C8 0.0303(16) 0.0300(15) 0.0418(16) 0.0001(13) -0.0035(14) -0.0035(13)
C9 0.0286(15) 0.0328(16) 0.0365(15) 0.0032(13) -0.0047(12) 0.0043(13)
C10 0.0307(16) 0.0274(15) 0.0337(15) 0.0025(12) 0.0022(13) 0.0044(12)
C11 0.0268(14) 0.0250(14) 0.0296(14) 0.0000(11) 0.0027(11) 0.0008(11)
C12 0.0328(16) 0.0266(14) 0.0290(15) -0.0002(11) 0.0006(12) 0.0022(12)
O1 0.0338(13) 0.0328(12) 0.0633(16) 0.0010(11) -0.0140(12) 0.0011(10)
O2 0.0339(12) 0.0239(10) 0.0414(12) 0.0017(9) -0.0010(10) 0.0023(9)
C13 0.0360(17) 0.0310(15) 0.0403(16) 0.0062(13) -0.0008(15) 0.0088(14)
C14 0.051(2) 0.0289(17) 0.072(3) 0.0022(17) -0.0134(19) 0.0059(16)
O3 0.0331(11) 0.0318(12) 0.0295(10) -0.0013(9) 0.0050(9) -0.0040(9)
Si1 0.0292(4) 0.0268(4) 0.0281(4) 0.0001(3) 0.0027(3) 0.0000(3)
C15 0.043(2) 0.048(2) 0.049(2) -0.0144(17) 0.0146(17) -0.0156(17)
C16 0.048(2) 0.113(4) 0.049(2) -0.031(2) 0.0070(19) -0.036(3)
C18 0.045(2) 0.0355(16) 0.0328(15) 0.0047(14) 0.0016(15) 0.0017(15)
C17 0.074(3) 0.037(2) 0.095(3) -0.028(2) 0.027(3) -0.017(2)
C19 0.070(3) 0.047(2) 0.0439(19) 0.0167(16) 0.006(2) -0.003(2)
C20 0.056(2) 0.063(3) 0.0366(18) 0.0000(17) -0.0134(17) -0.009(2)
C21 0.0380(18) 0.0446(18) 0.0349(16) 0.0009(14) 0.0034(15) 0.0086(15)
C22 0.0390(19) 0.065(2) 0.0444(19) -0.0032(17) 0.0124(16) 0.0110(18)
C23 0.077(3) 0.0328(18) 0.052(2) 0.0049(16) 0.021(2) 0.0129(19)

loop_
_atom_type_symbol
_atom_type_description
_atom_type_scat_dispersion_real
_atom_type_scat_dispersion_imag
_atom_type_scat_source
C C 0.0033 0.0016 'International Tables Vol C Tables 4.2.6.8 and 6.1.1.4'
H H 0.0000 0.0000 'International Tables Vol C Tables 4.2.6.8 and 6.1.1.4'
O O 0.0106 0.0060 'International Tables Vol C Tables 4.2.6.8 and 6.1.1.4'
Si Si 0.0817 0.0704 'International Tables Vol C Tables 4.2.6.8 and 6.1.1.4'

loop_
_geom_angle_atom_site_label_1
_geom_angle_atom_site_label_2
_geom_angle_atom_site_label_3
_geom_angle
C2 C1 H1 180.0
C1 C2 C3 178.4(3)
C2 C3 C10 109.9(3)
C2 C3 C4 110.7(3)
C10 C3 C4 112.5(2)
C2 C3 H35 107.9
C10 C3 H35 107.9
C4 C3 H35 107.9
C5 C4 C3 112.8(3)
C5 C4 H2 109.0
C3 C4 H2 109.0
C5 C4 H3 109.0
C3 C4 H3 109.0
H2 C4 H3 107.8
C4 C5 C6 114.5(3)
C4 C5 H4 108.6
C6 C5 H4 108.6
C4 C5 H5 108.6
C6 C5 H5 108.6
H4 C5 H5 107.6
C12 C6 C11 107.9(2)
C12 C6 C7 111.5(2)
C11 C6 C7 109.8(2)
C12 C6 C5 105.8(2)
C11 C6 C5 107.1(2)
C7 C6 C5 114.4(2)
C6 C7 C8 115.0(2)
C6 C7 H6 108.5
C8 C7 H6 108.5
C6 C7 H7 108.5
C8 C7 H7 108.5
H6 C7 H7 107.5
C9 C8 C7 112.5(3)
C9 C8 H8 109.1
C7 C8 H8 109.1
C9 C8 H9 109.1
C7 C8 H9 109.1
H8 C8 H9 107.8
C10 C9 C8 114.2(3)
C10 C9 H10 108.7
C8 C9 H10 108.7
C10 C9 H11 108.7
C8 C9 H11 108.7
H10 C9 H11 107.6
C9 C10 C11 110.0(2)
C9 C10 C3 115.5(3)
C11 C10 C3 109.1(2)
C9 C10 H36 107.3
C11 C10 H36 107.3
C3 C10 H36 107.3
O3 C11 C10 110.6(2)
O3 C11 C6 108.5(2)
C10 C11 C6 109.4(2)
O3 C11 H37 109.4
C10 C11 H37 109.4
C6 C11 H37 109.4
O1 C12 O2 123.2(3)
O1 C12 C6 124.0(3)
O2 C12 C6 112.8(3)
C12 O2 C13 116.2(2)
O2 C13 C14 107.2(3)
O2 C13 H12 110.3
C14 C13 H12 110.3
O2 C13 H13 110.3
C14 C13 H13 110.3
H12 C13 H13 108.5
C13 C14 H14 109.5
C13 C14 H15 109.5
H14 C14 H15 109.5
C13 C14 H16 109.5
H14 C14 H16 109.5
H15 C14 H16 109.5
C11 O3 Si1 133.69(19)
O3 Si1 C21 106.19(14)
O3 Si1 C15 114.87(14)
C21 Si1 C15 108.16(17)
O3 Si1 C18 104.45(13)
C21 Si1 C18 114.85(15)
C15 Si1 C18 108.50(17)
C16 C15 C17 110.2(3)
C16 C15 Si1 115.0(3)
C17 C15 Si1 114.3(3)
C16 C15 H38 105.4
C17 C15 H38 105.4
Si1 C15 H38 105.4
C15 C16 H17 109.5
C15 C16 H18 109.5
H17 C16 H18 109.5
C15 C16 H19 109.5
H17 C16 H19 109.5
H18 C16 H19 109.5
C20 C18 C19 110.2(3)
C20 C18 Si1 113.4(2)
C19 C18 Si1 115.1(3)
C20 C18 H39 105.7
C19 C18 H39 105.7
Si1 C18 H39 105.7
C15 C17 H20 109.5
C15 C17 H21 109.5
H20 C17 H21 109.5
C15 C17 H22 109.5
H20 C17 H22 109.5
H21 C17 H22 109.5
C18 C19 H23 109.5
C18 C19 H24 109.5
H23 C19 H24 109.5
C18 C19 H25 109.5
H23 C19 H25 109.5
H24 C19 H25 109.5
C18 C20 H26 109.5
C18 C20 H27 109.5
H26 C20 H27 109.5
C18 C20 H28 109.5
H26 C20 H28 109.5
H27 C20 H28 109.5
C23 C21 C22 110.3(3)
C23 C21 Si1 113.6(3)
C22 C21 Si1 113.7(2)
C23 C21 H40 106.2
C22 C21 H40 106.2
Si1 C21 H40 106.2
C21 C22 H29 109.5
C21 C22 H30 109.5
H29 C22 H30 109.5
C21 C22 H31 109.5
H29 C22 H31 109.5
H30 C22 H31 109.5
C21 C23 H32 109.5
C21 C23 H33 109.5
H32 C23 H33 109.5
C21 C23 H34 109.5
H32 C23 H34 109.5
H33 C23 H34 109.5

loop_
_geom_bond_atom_site_label_1
_geom_bond_atom_site_label_2
_geom_bond_distance
C1 C2 1.184(5)
C1 H1 0.9500
C2 C3 1.475(4)
C3 C10 1.550(4)
C3 C4 1.554(4)
C3 H35 1.0000
C4 C5 1.525(5)
C4 H2 0.9900
C4 H3 0.9900
C5 C6 1.550(4)
C5 H4 0.9900
C5 H5 0.9900
C6 C12 1.517(4)
C6 C11 1.539(4)
C6 C7 1.540(4)
C7 C8 1.542(4)
C7 H6 0.9900
C7 H7 0.9900
C8 C9 1.532(4)
C8 H8 0.9900
C8 H9 0.9900
C9 C10 1.526(4)
C9 H10 0.9900
C9 H11 0.9900
C10 C11 1.527(4)
C10 H36 1.0000
C11 O3 1.422(3)
C11 H37 1.0000
C12 O1 1.206(4)
C12 O2 1.340(4)
O2 C13 1.456(4)
C13 C14 1.497(4)
C13 H12 0.9900
C13 H13 0.9900
C14 H14 0.9800
C14 H15 0.9800
C14 H16 0.9800
O3 Si1 1.648(2)
Si1 C21 1.876(3)
Si1 C15 1.886(4)
Si1 C18 1.890(3)
C15 C16 1.537(6)
C15 C17 1.538(6)
C15 H38 1.0000
C16 H17 0.9800
C16 H18 0.9800
C16 H19 0.9800
C18 C20 1.526(5)
C18 C19 1.532(5)
C18 H39 1.0000
C17 H20 0.9800
C17 H21 0.9800
C17 H22 0.9800
C19 H23 0.9800
C19 H24 0.9800
C19 H25 0.9800
C20 H26 0.9800
C20 H27 0.9800
C20 H28 0.9800
C21 C23 1.530(5)
C21 C22 1.534(5)
C21 H40 1.0000
C22 H29 0.9800
C22 H30 0.9800
C22 H31 0.9800
C23 H32 0.9800
C23 H33 0.9800
C23 H34 0.9800

loop_
_geom_torsion_atom_site_label_1
_geom_torsion_atom_site_label_2
_geom_torsion_atom_site_label_3
_geom_torsion_atom_site_label_4
_geom_torsion
C2 C3 C4 C5 -78.0(3)
C10 C3 C4 C5 45.3(4)
C3 C4 C5 C6 -46.8(4)
C4 C5 C6 C12 170.5(3)
C4 C5 C6 C11 55.6(3)
C4 C5 C6 C7 -66.3(3)
C12 C6 C7 C8 -170.9(3)
C11 C6 C7 C8 -51.3(3)
C5 C6 C7 C8 69.1(3)
C6 C7 C8 C9 43.2(4)
C7 C8 C9 C10 -44.6(4)
C8 C9 C10 C11 55.0(3)
C8 C9 C10 C3 -69.0(3)
C2 C3 C10 C9 -166.2(3)
C4 C3 C10 C9 70.0(3)
C2 C3 C10 C11 69.3(3)
C4 C3 C10 C11 -54.5(3)
C9 C10 C11 O3 57.0(3)
C3 C10 C11 O3 -175.3(2)
C9 C10 C11 C6 -62.4(3)
C3 C10 C11 C6 65.2(3)
C12 C6 C11 O3 61.3(3)
C7 C6 C11 O3 -60.5(3)
C5 C6 C11 O3 174.8(2)
C12 C6 C11 C10 -178.0(2)
C7 C6 C11 C10 60.3(3)
C5 C6 C11 C10 -64.5(3)
C11 C6 C12 O1 38.9(4)
C7 C6 C12 O1 159.6(3)
C5 C6 C12 O1 -75.4(4)
C11 C6 C12 O2 -143.7(2)
C7 C6 C12 O2 -23.0(4)
C5 C6 C12 O2 102.0(3)
O1 C12 O2 C13 -1.1(4)
C6 C12 O2 C13 -178.5(2)
C12 O2 C13 C14 173.0(3)
C10 C11 O3 Si1 98.5(3)
C6 C11 O3 Si1 -141.5(2)
C11 O3 Si1 C21 116.5(3)
C11 O3 Si1 C15 -3.0(3)
C11 O3 Si1 C18 -121.7(3)
O3 Si1 C15 C16 59.9(3)
C21 Si1 C15 C16 -58.5(3)
C18 Si1 C15 C16 176.3(3)
O3 Si1 C15 C17 -69.2(3)
C21 Si1 C15 C17 172.4(3)
C18 Si1 C15 C17 47.2(3)
O3 Si1 C18 C20 -60.4(3)
C21 Si1 C18 C20 55.4(3)
C15 Si1 C18 C20 176.6(3)
O3 Si1 C18 C19 171.3(3)
C21 Si1 C18 C19 -72.8(3)
C15 Si1 C18 C19 48.4(3)
O3 Si1 C21 C23 38.1(3)
C15 Si1 C21 C23 161.8(2)
C18 Si1 C21 C23 -76.8(3)
O3 Si1 C21 C22 165.3(2)
C15 Si1 C21 C22 -70.9(3)
C18 Si1 C21 C22 50.4(3)
